data_4021792
loop_
_publ_author_name
'Mateo Alajar\'in'
'Jos\'e Cabrera'
'Aurelia Pastor'
'Pilar S\'anchez-Andrada'
'Delia Bautista'

_publ_section_title
;
 On the [2+2] Cycloaddition of 2-Aminothiazoles and Dimethyl
 Acetylenedicarboxylate. Experimental and Computational Evidence of a
 Thermal Disrotatory Ring Opening of Fused Cyclobutenes
;
_journal_name_full 'Journal of Organic Chemistry'
_journal_page_first 5328
_journal_page_last 5339
_journal_paper_doi 10.1021/jo060664c
_journal_volume 71
_journal_year 2006
_chemical_formula_sum 'C18 H20 N2 O4 S'
_chemical_formula_weight 360.42
_chemical_name_systematic
; 
 ? 
;
_space_group_IT_number 14
_symmetry_cell_setting monoclinic
_symmetry_space_group_name_Hall '-P 2yn'
_symmetry_space_group_name_H-M 'P 1 21/n 1'
_atom_sites_solution_hydrogens geom
_atom_sites_solution_primary direct
_atom_sites_solution_secondary difmap
_audit_creation_method SHELXL-97
_cell_angle_alpha 90.00
_cell_angle_beta 95.773(2)
_cell_angle_gamma 90.00
_cell_formula_units_Z 4
_cell_length_a 8.6472(6)
_cell_length_b 12.6628(8)
_cell_length_c 15.9518(11)
_cell_measurement_reflns_used 5470
_cell_measurement_temperature 100(2)
_cell_measurement_theta_max 26.69
_cell_measurement_theta_min 2.21
_cell_volume 1737.8(2)
_computing_cell_refinement 'Bruker SAINT'
_computing_data_collection 'Bruker SMART'
_computing_data_reduction 'Bruker SAINT'
_computing_molecular_graphics 'Bruker SHELXTL'
_computing_publication_material 'Bruker SHELXTL'
_computing_structure_refinement 'SHELXL-97 (Sheldrick, 1997)'
_computing_structure_solution 'SHELXS-97 (Sheldrick, 1990)'
_diffrn_ambient_temperature 100(2)
_diffrn_detector_area_resol_mean 8.26
_diffrn_measured_fraction_theta_full 0.999
_diffrn_measured_fraction_theta_max 0.999
_diffrn_measurement_device_type 'Bruker SMART APEX'
_diffrn_measurement_method \w-scan
_diffrn_radiation_monochromator graphite
_diffrn_radiation_source 'fine-focus sealed tube'
_diffrn_radiation_type MoK\a
_diffrn_radiation_wavelength 0.71073
_diffrn_reflns_av_R_equivalents 0.0199
_diffrn_reflns_av_sigmaI/netI 0.0140
_diffrn_reflns_limit_h_max 10
_diffrn_reflns_limit_h_min -10
_diffrn_reflns_limit_k_max 15
_diffrn_reflns_limit_k_min -15
_diffrn_reflns_limit_l_max 19
_diffrn_reflns_limit_l_min -19
_diffrn_reflns_number 18475
_diffrn_reflns_theta_full 26.00
_diffrn_reflns_theta_max 26.37
_diffrn_reflns_theta_min 2.06
_exptl_absorpt_coefficient_mu 0.212
_exptl_absorpt_correction_T_max 0.9509
_exptl_absorpt_correction_T_min 0.9334
_exptl_absorpt_correction_type multi-scan
_exptl_absorpt_process_details SADABS
_exptl_crystal_colour orange
_exptl_crystal_density_diffrn 1.378
_exptl_crystal_density_method 'not measured'
_exptl_crystal_description block
_exptl_crystal_F_000 760
_exptl_crystal_size_max 0.33
_exptl_crystal_size_mid 0.26
_exptl_crystal_size_min 0.24
_refine_diff_density_max 0.262
_refine_diff_density_min -0.238
_refine_diff_density_rms 0.057
_refine_ls_extinction_method none
_refine_ls_goodness_of_fit_ref 1.041
_refine_ls_hydrogen_treatment 'rigid methyls, others riding'
_refine_ls_matrix_type full
_refine_ls_number_parameters 231
_refine_ls_number_reflns 3543
_refine_ls_number_restraints 0
_refine_ls_restrained_S_all 1.041
_refine_ls_R_factor_all 0.0342
_refine_ls_R_factor_gt 0.0320
_refine_ls_shift/su_max 0.001
_refine_ls_shift/su_mean 0.000
_refine_ls_structure_factor_coef Fsqd
_refine_ls_weighting_details 'calc w=1/[\s^2^(Fo^2^)+(0.0522P)^2^+0.5931P] where P=(Fo^2^+2Fc^2^)/3'
_refine_ls_weighting_scheme calc
_refine_ls_wR_factor_gt 0.0849
_refine_ls_wR_factor_ref 0.0869
_reflns_number_gt 3304
_reflns_number_total 3543
_reflns_threshold_expression >2sigma(I)
_cod_data_source_file jo060664csi20060328_073756.cif
_cod_original_sg_symbol_H-M 'P 21/n'
_cod_database_code 4021792

loop_
_symmetry_equiv_pos_as_xyz
'x, y, z'
'-x+1/2, y+1/2, -z+1/2'
'-x, -y, -z'
'x-1/2, -y-1/2, z-1/2'

loop_
_atom_site_label
_atom_site_type_symbol
_atom_site_fract_x
_atom_site_fract_y
_atom_site_fract_z
_atom_site_U_iso_or_equiv
_atom_site_adp_type
_atom_site_occupancy
_atom_site_symmetry_multiplicity
_atom_site_calc_flag
_atom_site_refinement_flags
S1 S 1.09744(3) 0.04723(2) 0.674390(18) 0.01938(10) Uani 1 1 d .
N1 N 0.91919(11) 0.16280(8) 0.57120(6) 0.0175(2) Uani 1 1 d .
N2 N 1.14539(12) 0.10289(8) 0.51581(7) 0.0231(2) Uani 1 1 d .
O3 O 0.63672(10) -0.00933(8) 0.83960(6) 0.0298(2) Uani 1 1 d .
O4 O 0.67809(10) -0.04579(7) 0.70595(5) 0.0215(2) Uani 1 1 d .
O5 O 1.15240(11) 0.18215(7) 0.84474(6) 0.0281(2) Uani 1 1 d .
O6 O 1.18604(10) 0.05775(7) 0.94555(5) 0.02146(19) Uani 1 1 d .
C1 C 0.92239(13) 0.09256(9) 0.70677(7) 0.0179(2) Uani 1 1 d .
C2 C 0.84577(13) 0.15231(9) 0.64371(7) 0.0171(2) Uani 1 1 d .
C4 C 1.05007(14) 0.10970(9) 0.57746(7) 0.0188(2) Uani 1 1 d .
C5 C 0.69296(13) 0.20356(9) 0.64610(7) 0.0173(2) Uani 1 1 d .
C6 C 0.60704(13) 0.23385(9) 0.57105(7) 0.0187(2) Uani 1 1 d .
H6 H 0.6492 0.2232 0.5190 0.022 Uiso 1 1 calc R
C7 C 0.46084(13) 0.27932(9) 0.57145(8) 0.0204(2) Uani 1 1 d .
H7 H 0.4064 0.3014 0.5197 0.024 Uiso 1 1 calc R
C8 C 0.39259(13) 0.29322(9) 0.64599(8) 0.0195(2) Uani 1 1 d .
C9 C 0.47875(14) 0.26417(10) 0.72115(8) 0.0222(3) Uani 1 1 d .
H9 H 0.4350 0.2732 0.7730 0.027 Uiso 1 1 calc R
C10 C 0.62713(14) 0.22235(9) 0.72153(8) 0.0210(2) Uani 1 1 d .
H10 H 0.6851 0.2062 0.7737 0.025 Uiso 1 1 calc R
C11 C 0.23144(14) 0.33817(10) 0.64736(8) 0.0242(3) Uani 1 1 d .
H11A H 0.1826 0.3455 0.5895 0.029 Uiso 1 1 calc R
H11B H 0.2379 0.4076 0.6747 0.029 Uiso 1 1 calc R
H11C H 0.1690 0.2906 0.6788 0.029 Uiso 1 1 calc R
C12 C 0.86978(14) 0.05422(9) 0.78606(8) 0.0188(2) Uani 1 1 d .
C13 C 0.71499(14) -0.00237(10) 0.78172(8) 0.0208(3) Uani 1 1 d .
C14 C 0.53646(15) -0.10729(11) 0.69834(9) 0.0288(3) Uani 1 1 d .
H14A H 0.5456 -0.1648 0.7397 0.035 Uiso 1 1 calc R
H14B H 0.5191 -0.1369 0.6414 0.035 Uiso 1 1 calc R
H14C H 0.4487 -0.0618 0.7088 0.035 Uiso 1 1 calc R
C15 C 0.95091(14) 0.05539(9) 0.86230(8) 0.0203(2) Uani 1 1 d .
H15 H 0.9070 0.0212 0.9073 0.024 Uiso 1 1 calc R
C16 C 1.10513(14) 0.10674(9) 0.88081(7) 0.0201(2) Uani 1 1 d .
C17 C 1.34446(14) 0.09484(10) 0.96518(8) 0.0244(3) Uani 1 1 d .
H17A H 1.4042 0.0808 0.9173 0.029 Uiso 1 1 calc R
H17B H 1.3924 0.0578 1.0151 0.029 Uiso 1 1 calc R
H17C H 1.3436 0.1709 0.9763 0.029 Uiso 1 1 calc R
C19 C 1.28486(14) 0.03810(10) 0.52750(9) 0.0243(3) Uani 1 1 d .
H19A H 1.3599 0.0707 0.5699 0.029 Uiso 1 1 calc R
H19B H 1.3309 0.0325 0.4740 0.029 Uiso 1 1 calc R
H19C H 1.2578 -0.0325 0.5465 0.029 Uiso 1 1 calc R
C20 C 1.11209(15) 0.16608(10) 0.44000(8) 0.0242(3) Uani 1 1 d .
H20A H 0.9993 0.1720 0.4266 0.029 Uiso 1 1 calc R
H20B H 1.1576 0.1321 0.3930 0.029 Uiso 1 1 calc R
H20C H 1.1569 0.2367 0.4493 0.029 Uiso 1 1 calc R

loop_
_atom_site_aniso_label
_atom_site_aniso_U_11
_atom_site_aniso_U_22
_atom_site_aniso_U_33
_atom_site_aniso_U_23
_atom_site_aniso_U_13
_atom_site_aniso_U_12
S1 0.01703(16) 0.02294(17) 0.01870(16) 0.00295(10) 0.00432(11) 0.00347(10)
N1 0.0167(5) 0.0198(5) 0.0165(5) 0.0005(4) 0.0035(4) -0.0004(4)
N2 0.0214(5) 0.0285(5) 0.0208(5) 0.0037(4) 0.0090(4) 0.0050(4)
O3 0.0236(5) 0.0463(6) 0.0206(5) 0.0041(4) 0.0088(4) -0.0012(4)
O4 0.0184(4) 0.0260(5) 0.0206(4) 0.0001(3) 0.0055(3) -0.0035(3)
O5 0.0299(5) 0.0271(5) 0.0262(5) 0.0065(4) -0.0022(4) -0.0030(4)
O6 0.0202(4) 0.0257(4) 0.0180(4) 0.0025(3) 0.0001(3) 0.0030(3)
C1 0.0155(5) 0.0209(6) 0.0177(6) -0.0005(4) 0.0037(4) 0.0010(4)
C2 0.0176(5) 0.0176(5) 0.0164(5) -0.0014(4) 0.0028(4) -0.0020(4)
C4 0.0195(5) 0.0193(5) 0.0178(6) 0.0001(4) 0.0031(4) -0.0017(4)
C5 0.0169(5) 0.0161(5) 0.0194(6) 0.0002(4) 0.0032(4) -0.0017(4)
C6 0.0177(5) 0.0209(6) 0.0178(6) 0.0007(4) 0.0044(4) -0.0023(4)
C7 0.0180(6) 0.0222(6) 0.0206(6) 0.0018(5) 0.0005(4) -0.0013(4)
C8 0.0165(5) 0.0162(5) 0.0262(6) -0.0015(4) 0.0041(5) -0.0017(4)
C9 0.0237(6) 0.0227(6) 0.0213(6) -0.0024(5) 0.0072(5) 0.0016(5)
C10 0.0232(6) 0.0224(6) 0.0175(6) -0.0004(4) 0.0023(4) 0.0025(5)
C11 0.0183(6) 0.0242(6) 0.0310(7) -0.0024(5) 0.0065(5) 0.0010(5)
C12 0.0185(6) 0.0194(5) 0.0191(6) 0.0009(4) 0.0050(4) 0.0034(4)
C13 0.0197(6) 0.0251(6) 0.0181(6) 0.0046(5) 0.0038(5) 0.0037(5)
C14 0.0214(6) 0.0363(7) 0.0291(7) 0.0027(6) 0.0042(5) -0.0083(5)
C15 0.0216(6) 0.0219(6) 0.0181(6) 0.0027(4) 0.0048(5) 0.0043(4)
C16 0.0233(6) 0.0216(6) 0.0155(5) -0.0010(4) 0.0023(4) 0.0051(5)
C17 0.0197(6) 0.0316(7) 0.0217(6) -0.0006(5) 0.0004(5) 0.0038(5)
C19 0.0207(6) 0.0254(6) 0.0282(7) 0.0005(5) 0.0091(5) 0.0029(5)
C20 0.0244(6) 0.0306(7) 0.0183(6) 0.0014(5) 0.0061(5) -0.0003(5)

loop_
_atom_type_symbol
_atom_type_description
_atom_type_scat_dispersion_real
_atom_type_scat_dispersion_imag
_atom_type_scat_source
C C 0.0033 0.0016 'International Tables Vol C Tables 4.2.6.8 and 6.1.1.4'
H H 0.0000 0.0000 'International Tables Vol C Tables 4.2.6.8 and 6.1.1.4'
N N 0.0061 0.0033 'International Tables Vol C Tables 4.2.6.8 and 6.1.1.4'
O O 0.0106 0.0060 'International Tables Vol C Tables 4.2.6.8 and 6.1.1.4'
S S 0.1246 0.1234 'International Tables Vol C Tables 4.2.6.8 and 6.1.1.4'

loop_
_geom_angle_atom_site_label_1
_geom_angle_atom_site_label_2
_geom_angle_atom_site_label_3
_geom_angle
C1 S1 C4 88.85(5)
C4 N1 C2 110.66(10)
C4 N2 C20 119.14(10)
C4 N2 C19 120.16(10)
C20 N2 C19 120.59(10)
C13 O4 C14 114.87(10)
C16 O6 C17 115.12(9)
C2 C1 C12 130.08(10)
C2 C1 S1 109.45(9)
C12 C1 S1 119.94(8)
C1 C2 N1 115.96(10)
C1 C2 C5 126.15(10)
N1 C2 C5 117.88(10)
N1 C4 N2 124.30(11)
N1 C4 S1 115.02(9)
N2 C4 S1 120.67(9)
C6 C5 C10 117.50(11)
C6 C5 C2 119.91(10)
C10 C5 C2 122.58(10)
C7 C6 C5 121.00(11)
C6 C7 C8 121.39(11)
C7 C8 C9 117.73(11)
C7 C8 C11 122.18(11)
C9 C8 C11 120.10(11)
C10 C9 C8 121.18(11)
C9 C10 C5 121.07(11)
C15 C12 C1 126.72(11)
C15 C12 C13 115.22(11)
C1 C12 C13 117.78(10)
O3 C13 O4 124.25(11)
O3 C13 C12 124.29(12)
O4 C13 C12 111.44(10)
C12 C15 C16 124.19(11)
O5 C16 O6 123.92(11)
O5 C16 C15 126.26(11)
O6 C16 C15 109.82(10)

loop_
_geom_bond_atom_site_label_1
_geom_bond_atom_site_label_2
_geom_bond_distance
S1 C1 1.7450(11)
S1 C4 1.7484(12)
N1 C4 1.3115(15)
N1 C2 1.3807(15)
N2 C4 1.3480(16)
N2 C20 1.4546(16)
N2 C19 1.4550(15)
O3 C13 1.2016(15)
O4 C13 1.3369(15)
O4 C14 1.4461(15)
O5 C16 1.2072(15)
O6 C16 1.3400(14)
O6 C17 1.4522(15)
C1 C2 1.3744(16)
C1 C12 1.4691(16)
C2 C5 1.4762(15)
C5 C6 1.3977(16)
C5 C10 1.4021(16)
C6 C7 1.3897(16)
C7 C8 1.3908(17)
C8 C9 1.3958(18)
C8 C11 1.5075(16)
C9 C10 1.3875(17)
C12 C15 1.3415(18)
C12 C13 1.5137(16)
C15 C16 1.4863(17)

loop_
_geom_hbond_atom_site_label_D
_geom_hbond_atom_site_label_H
_geom_hbond_atom_site_label_A
_geom_hbond_distance_DH
_geom_hbond_distance_HA
_geom_hbond_distance_DA
_geom_hbond_angle_DHA
_geom_hbond_site_symmetry_A
C17 H17B O3 0.98 2.43 3.2856(16) 145.0 3_757
C20 H20B O4 0.98 2.48 3.4471(15) 168.3 3_756

loop_
_geom_torsion_atom_site_label_1
_geom_torsion_atom_site_label_2
_geom_torsion_atom_site_label_3
_geom_torsion_atom_site_label_4
_geom_torsion
C4 S1 C1 C2 -1.50(9)
C4 S1 C1 C12 170.99(10)
C12 C1 C2 N1 -171.03(11)
S1 C1 C2 N1 0.46(13)
C12 C1 C2 C5 7.7(2)
S1 C1 C2 C5 179.16(9)
C4 N1 C2 C1 1.32(14)
C4 N1 C2 C5 -177.49(10)
C2 N1 C4 N2 178.31(11)
C2 N1 C4 S1 -2.54(12)
C20 N2 C4 N1 6.52(18)
C19 N2 C4 N1 -177.28(11)
C20 N2 C4 S1 -172.59(9)
C19 N2 C4 S1 3.62(16)
C1 S1 C4 N1 2.40(9)
C1 S1 C4 N2 -178.42(10)
C1 C2 C5 C6 -160.40(12)
N1 C2 C5 C6 18.28(16)
C1 C2 C5 C10 18.57(18)
N1 C2 C5 C10 -162.75(11)
C10 C5 C6 C7 -1.00(17)
C2 C5 C6 C7 178.03(10)
C5 C6 C7 C8 -2.10(18)
C6 C7 C8 C9 2.75(17)
C6 C7 C8 C11 -177.39(11)
C7 C8 C9 C10 -0.32(18)
C11 C8 C9 C10 179.82(11)
C8 C9 C10 C5 -2.80(19)
C6 C5 C10 C9 3.41(17)
C2 C5 C10 C9 -175.59(11)
C2 C1 C12 C15 -136.11(14)
S1 C1 C12 C15 53.16(16)
C2 C1 C12 C13 50.36(17)
S1 C1 C12 C13 -120.37(10)
C14 O4 C13 O3 -2.37(17)
C14 O4 C13 C12 176.14(10)
C15 C12 C13 O3 29.25(17)
C1 C12 C13 O3 -156.49(12)
C15 C12 C13 O4 -149.27(11)
C1 C12 C13 O4 25.00(14)
C1 C12 C15 C16 6.55(19)
C13 C12 C15 C16 -179.78(10)
C17 O6 C16 O5 -6.02(17)
C17 O6 C16 C15 174.91(9)
C12 C15 C16 O5 28.83(19)
C12 C15 C16 O6 -152.13(11)

loop_
_cod_related_entry_id
_cod_related_entry_database
_cod_related_entry_code
1 ChemSpider 9828133
